data_4108370
loop_
_publ_author_name
'Stanislav Groysman'
'Jun-Jieh Wang'
'Ranitendranath Tagore'
'Sonny C. Lee'
'Richard H. Holm'

_publ_contact_author_address
;
      Department of Chemistry and Chemical Biology
      Harvard University
      12 Oxford Street
      Cambridge, MA 02138
      USA
;
_publ_contact_author_email holm@chemistry.harvard.edu
_publ_contact_author_fax '617 496-9289'
_publ_contact_author_name 'Richard H. Holm'
_publ_contact_author_phone '617 495-0853'
_publ_section_title
;
 A Biomimetic Approach to Oxidized Sites in the Xanthine Oxidoreductase
 Family: Synthesis and Stereochemistry of Tungsten(VI) Analogue Complexes
;
_journal_name_full 'Journal of the American Chemical Society'
_journal_page_first 12794
_journal_page_last 12807
_journal_paper_doi 10.1021/ja804000k
_journal_volume 130
_journal_year 2008
_chemical_formula_sum 'C26 H50 N2 O1.5 S3.5 W'
_chemical_formula_weight 710.74
_chemical_name_systematic
; 
 ? 
;
_space_group_IT_number 14
_symmetry_cell_setting monoclinic
_symmetry_space_group_name_Hall '-P 2ybc'
_symmetry_space_group_name_H-M 'P 1 21/c 1'
_atom_sites_solution_hydrogens geom
_atom_sites_solution_primary direct
_atom_sites_solution_secondary difmap
_audit_creation_method SHELXL-97
_cell_angle_alpha 90.00
_cell_angle_beta 109.008(3)
_cell_angle_gamma 90.00
_cell_formula_units_Z 4
_cell_length_a 21.347(4)
_cell_length_b 9.5082(17)
_cell_length_c 16.045(3)
_cell_measurement_temperature 193(2)
_cell_volume 3079.1(10)
_computing_cell_refinement 'SMART (Bruker, 2001)'
_computing_data_collection 'SMART (Bruker, 2001)'
_computing_data_reduction 'SAINT (Bruker, 2003)'
_computing_molecular_graphics 'SHELXTL (Bruker, 2000)'
_computing_publication_material 'SHELXTL (Bruker, 2000)'
_computing_structure_refinement 'SHELXL-97 (Sheldrick, 1997)'
_computing_structure_solution 'SHELXS-97 (Sheldrick, 1990)'
_diffrn_ambient_temperature 193(2)
_diffrn_measured_fraction_theta_full 0.999
_diffrn_measured_fraction_theta_max 0.999
_diffrn_measurement_device_type 'Bruker Smart APEX CCD'
_diffrn_measurement_method \w
_diffrn_radiation_monochromator graphite
_diffrn_radiation_source 'fine-focus sealed tube'
_diffrn_radiation_type MoK\a
_diffrn_radiation_wavelength 0.71073
_diffrn_reflns_av_R_equivalents 0.0443
_diffrn_reflns_av_sigmaI/netI 0.0481
_diffrn_reflns_limit_h_max 24
_diffrn_reflns_limit_h_min -25
_diffrn_reflns_limit_k_max 9
_diffrn_reflns_limit_k_min -11
_diffrn_reflns_limit_l_max 18
_diffrn_reflns_limit_l_min -19
_diffrn_reflns_number 16677
_diffrn_reflns_theta_full 25.00
_diffrn_reflns_theta_max 25.00
_diffrn_reflns_theta_min 2.02
_exptl_absorpt_coefficient_mu 4.012
_exptl_absorpt_correction_T_max 0.8246
_exptl_absorpt_correction_T_min 0.3791
_exptl_absorpt_correction_type multi-scan
_exptl_absorpt_process_details 'SADABS (Sheldrick, 2002)'
_exptl_crystal_colour red
_exptl_crystal_density_diffrn 1.533
_exptl_crystal_description plate
_exptl_crystal_F_000 1448
_exptl_crystal_size_max 0.30
_exptl_crystal_size_mid 0.25
_exptl_crystal_size_min 0.05
_refine_diff_density_max 1.606
_refine_diff_density_min -1.266
_refine_diff_density_rms 0.119
_refine_ls_extinction_method none
_refine_ls_goodness_of_fit_ref 1.017
_refine_ls_hydrogen_treatment constr
_refine_ls_matrix_type full
_refine_ls_number_parameters 328
_refine_ls_number_reflns 5414
_refine_ls_number_restraints 0
_refine_ls_restrained_S_all 1.017
_refine_ls_R_factor_all 0.0505
_refine_ls_R_factor_gt 0.0368
_refine_ls_shift/su_max 0.010
_refine_ls_shift/su_mean 0.000
_refine_ls_structure_factor_coef Fsqd
_refine_ls_weighting_details 'calc w=1/[\s^2^(Fo^2^)+(0.0460P)^2^+0.0000P] where P=(Fo^2^+2Fc^2^)/3'
_refine_ls_weighting_scheme calc
_refine_ls_wR_factor_gt 0.0826
_refine_ls_wR_factor_ref 0.0897
_reflns_number_gt 4378
_reflns_number_total 5414
_reflns_threshold_expression >2sigma(I)
_cod_data_source_file ja804000k_si_001_6.cif
_cod_data_source_block '[10][13]'
_cod_original_cell_volume 3079.0(9)
_cod_original_formula_sum 'C26 H50 N2 O1.50 S3.50 W'
_cod_database_code 4108370

loop_
_symmetry_equiv_pos_as_xyz
'x, y, z'
'-x, y+1/2, -z+1/2'
'-x, -y, -z'
'x, -y-1/2, z-1/2'

loop_
_atom_site_label
_atom_site_type_symbol
_atom_site_fract_x
_atom_site_fract_y
_atom_site_fract_z
_atom_site_U_iso_or_equiv
_atom_site_adp_type
_atom_site_occupancy
_atom_site_symmetry_multiplicity
_atom_site_calc_flag
_atom_site_refinement_flags
_atom_site_disorder_assembly
_atom_site_disorder_group
C12 C 1.0262(3) 0.3844(8) 0.3849(4) 0.0651(18) Uani 1 1 d . A .
H12A H 1.0334 0.3968 0.3281 0.098 Uiso 1 1 calc R . .
H12B H 1.0203 0.2842 0.3947 0.098 Uiso 1 1 calc R . .
H12C H 1.0646 0.4203 0.4323 0.098 Uiso 1 1 calc R . .
W1 W 0.685790(10) 0.53934(3) 0.357180(13) 0.04117(10) Uani 1 1 d . . .
S2 S 0.78363(6) 0.38226(16) 0.40446(9) 0.0453(3) Uani 1 1 d . A .
S1 S 0.77838(7) 0.70631(15) 0.37701(9) 0.0440(3) Uani 1 1 d . A .
S3 S 0.64153(7) 0.3703(2) 0.41797(10) 0.0589(4) Uani 1 1 d . A .
O2 O 0.6493(9) 0.700(2) 0.3726(13) 0.062(5) Uani 0.50 1 d P A 1
S4 S 0.6361(3) 0.7176(8) 0.3893(5) 0.0456(11) Uani 0.50 1 d P A 2
N1 N 0.7801(2) 0.9902(5) 0.5998(3) 0.0409(11) Uani 1 1 d . . .
C6 C 0.8531(2) 0.4684(6) 0.3914(3) 0.0387(12) Uani 1 1 d . . .
C1 C 0.8513(2) 0.6142(6) 0.3811(3) 0.0371(11) Uani 1 1 d . A .
O1 O 0.65535(19) 0.5141(4) 0.2443(2) 0.0522(10) Uani 1 1 d . A .
C4 C 0.9646(3) 0.4647(7) 0.3844(3) 0.0489(14) Uani 1 1 d . . .
C2 C 0.9069(3) 0.6877(6) 0.3740(3) 0.0448(13) Uani 1 1 d . . .
C5 C 0.9096(3) 0.3918(7) 0.3916(3) 0.0444(13) Uani 1 1 d . A .
C3 C 0.9633(2) 0.6107(7) 0.3751(3) 0.0466(13) Uani 1 1 d . A .
N2 N 0.5876(2) 0.0673(5) 0.1923(3) 0.0458(11) Uani 1 1 d . . .
C8 C 0.8403(3) 0.9822(6) 0.5690(4) 0.0471(14) Uani 1 1 d . . .
H8A H 0.8343 0.9025 0.5274 0.057 Uiso 1 1 calc R . .
H8B H 0.8423 1.0693 0.5362 0.057 Uiso 1 1 calc R . .
C7 C 0.9095(3) 0.2344(7) 0.3976(4) 0.0576(16) Uani 1 1 d . . .
H7A H 0.8686 0.2031 0.4069 0.086 Uiso 1 1 calc R A .
H7B H 0.9477 0.2034 0.4470 0.086 Uiso 1 1 calc R . .
H7C H 0.9121 0.1938 0.3426 0.086 Uiso 1 1 calc R . .
C9 C 0.9057(3) 0.9639(7) 0.6418(4) 0.0592(16) Uani 1 1 d . . .
H9A H 0.9130 1.0436 0.6826 0.089 Uiso 1 1 calc R . .
H9B H 0.9416 0.9597 0.6164 0.089 Uiso 1 1 calc R . .
H9C H 0.9049 0.8764 0.6738 0.089 Uiso 1 1 calc R . .
C11 C 0.6462(3) 0.0364(7) 0.2762(4) 0.0581(16) Uani 1 1 d . . .
H11A H 0.6413 0.0949 0.3248 0.070 Uiso 1 1 calc R . .
H11B H 0.6438 -0.0634 0.2926 0.070 Uiso 1 1 calc R . .
C10 C 0.7207(3) 1.0042(6) 0.5179(4) 0.0489(14) Uani 1 1 d . . .
H10A H 0.7273 1.0873 0.4845 0.059 Uiso 1 1 calc R . .
H10B H 0.7186 0.9204 0.4805 0.059 Uiso 1 1 calc R . .
C23 C 0.7757(3) 0.8587(6) 0.6533(3) 0.0501(14) Uani 1 1 d . . .
H23A H 0.8143 0.8581 0.7080 0.060 Uiso 1 1 calc R . .
H23B H 0.7354 0.8663 0.6707 0.060 Uiso 1 1 calc R . .
C26 C 0.7855(3) 1.1125(7) 0.6625(3) 0.0488(14) Uani 1 1 d . . .
H26A H 0.8247 1.0971 0.7155 0.059 Uiso 1 1 calc R . .
H26B H 0.7459 1.1121 0.6817 0.059 Uiso 1 1 calc R . .
C25 C 0.7915(3) 1.2572(7) 0.6252(4) 0.0548(15) Uani 1 1 d . . .
H25A H 0.8292 1.2579 0.6030 0.082 Uiso 1 1 calc R . .
H25B H 0.7985 1.3280 0.6717 0.082 Uiso 1 1 calc R . .
H25C H 0.7507 1.2788 0.5770 0.082 Uiso 1 1 calc R . .
C13 C 1.0237(3) 0.6846(8) 0.3658(4) 0.0685(19) Uani 1 1 d . . .
H13A H 1.0620 0.6670 0.4185 0.103 Uiso 1 1 calc R A .
H13B H 1.0152 0.7859 0.3592 0.103 Uiso 1 1 calc R . .
H13C H 1.0328 0.6484 0.3138 0.103 Uiso 1 1 calc R . .
C24 C 0.7736(3) 0.7206(7) 0.6072(4) 0.0652(17) Uani 1 1 d . . .
H24A H 0.7343 0.7174 0.5543 0.098 Uiso 1 1 calc R . .
H24B H 0.7716 0.6437 0.6469 0.098 Uiso 1 1 calc R . .
H24C H 0.8135 0.7106 0.5902 0.098 Uiso 1 1 calc R . .
C22 C 0.6556(3) 1.0193(7) 0.5335(4) 0.0637(18) Uani 1 1 d . . .
H22A H 0.6500 0.9417 0.5707 0.096 Uiso 1 1 calc R . .
H22B H 0.6196 1.0170 0.4770 0.096 Uiso 1 1 calc R . .
H22C H 0.6545 1.1089 0.5632 0.096 Uiso 1 1 calc R . .
C14 C 0.9043(3) 0.8466(6) 0.3627(4) 0.0624(17) Uani 1 1 d . A .
H14A H 0.9379 0.8902 0.4130 0.094 Uiso 1 1 calc R . .
H14B H 0.8603 0.8808 0.3597 0.094 Uiso 1 1 calc R . .
H14C H 0.9129 0.8712 0.3082 0.094 Uiso 1 1 calc R . .
C17 C 0.7125(3) 0.0626(7) 0.2686(4) 0.0649(18) Uani 1 1 d . . .
H17A H 0.7167 0.0113 0.2177 0.097 Uiso 1 1 calc R . .
H17B H 0.7467 0.0304 0.3224 0.097 Uiso 1 1 calc R . .
H17C H 0.7180 0.1636 0.2608 0.097 Uiso 1 1 calc R . .
C20 C 0.5252(3) 0.0195(8) 0.2077(5) 0.0660(18) Uani 1 1 d . . .
H20A H 0.5290 -0.0826 0.2205 0.079 Uiso 1 1 calc R . .
H20B H 0.4878 0.0329 0.1525 0.079 Uiso 1 1 calc R . .
C16 C 0.5879(3) 0.2248(7) 0.1761(4) 0.0708(19) Uani 1 1 d . . .
H16A H 0.6301 0.2506 0.1670 0.085 Uiso 1 1 calc R . .
H16B H 0.5859 0.2750 0.2292 0.085 Uiso 1 1 calc R . .
C18 C 0.5951(4) -0.0100(8) 0.1133(5) 0.071(2) Uani 1 1 d . . .
H18A H 0.5556 0.0096 0.0615 0.086 Uiso 1 1 calc R . .
H18B H 0.6341 0.0285 0.1005 0.086 Uiso 1 1 calc R . .
C15 C 0.5303(4) 0.2743(9) 0.0964(5) 0.095(3) Uani 1 1 d . . .
H15A H 0.5321 0.2260 0.0433 0.142 Uiso 1 1 calc R . .
H15B H 0.5337 0.3761 0.0891 0.142 Uiso 1 1 calc R . .
H15C H 0.4882 0.2527 0.1059 0.142 Uiso 1 1 calc R . .
C21 C 0.5087(3) 0.0926(9) 0.2811(5) 0.078(2) Uani 1 1 d . . .
H21A H 0.5427 0.0707 0.3375 0.117 Uiso 1 1 calc R . .
H21B H 0.4655 0.0602 0.2823 0.117 Uiso 1 1 calc R . .
H21C H 0.5073 0.1944 0.2713 0.117 Uiso 1 1 calc R . .
C19 C 0.6033(4) -0.1681(8) 0.1242(5) 0.082(2) Uani 1 1 d . . .
H19A H 0.6403 -0.1892 0.1777 0.122 Uiso 1 1 calc R . .
H19B H 0.6122 -0.2080 0.0729 0.122 Uiso 1 1 calc R . .
H19C H 0.5625 -0.2093 0.1291 0.122 Uiso 1 1 calc R . .

loop_
_atom_site_aniso_label
_atom_site_aniso_U_11
_atom_site_aniso_U_22
_atom_site_aniso_U_33
_atom_site_aniso_U_23
_atom_site_aniso_U_13
_atom_site_aniso_U_12
C12 0.046(3) 0.091(5) 0.060(4) -0.003(4) 0.020(3) 0.015(4)
W1 0.04018(14) 0.05368(17) 0.03205(13) -0.00589(10) 0.01505(9) -0.00348(11)
S2 0.0471(7) 0.0433(8) 0.0481(8) 0.0057(6) 0.0190(6) -0.0021(7)
S1 0.0494(8) 0.0395(8) 0.0462(7) -0.0096(6) 0.0197(6) -0.0009(7)
S3 0.0515(8) 0.0769(12) 0.0527(8) 0.0092(8) 0.0230(7) -0.0094(8)
O2 0.070(10) 0.054(8) 0.072(9) -0.011(6) 0.037(6) 0.013(7)
S4 0.046(2) 0.038(2) 0.054(3) -0.0092(19) 0.018(2) 0.005(2)
N1 0.051(3) 0.050(3) 0.028(2) 0.0075(18) 0.021(2) 0.006(2)
C6 0.039(3) 0.051(3) 0.023(2) -0.002(2) 0.006(2) -0.004(3)
C1 0.043(3) 0.041(3) 0.028(2) -0.008(2) 0.013(2) -0.005(3)
O1 0.055(2) 0.072(3) 0.032(2) -0.0046(18) 0.0176(17) -0.003(2)
C4 0.042(3) 0.071(4) 0.033(3) -0.003(3) 0.011(2) 0.006(3)
C2 0.047(3) 0.049(3) 0.039(3) -0.002(2) 0.014(2) -0.005(3)
C5 0.048(3) 0.053(3) 0.029(3) -0.001(2) 0.009(2) 0.006(3)
C3 0.039(3) 0.065(4) 0.034(3) 0.003(3) 0.009(2) -0.008(3)
N2 0.052(3) 0.041(3) 0.045(3) 0.001(2) 0.015(2) -0.004(2)
C8 0.054(3) 0.051(4) 0.046(3) 0.000(3) 0.030(3) 0.001(3)
C7 0.056(4) 0.056(4) 0.057(3) 0.004(3) 0.013(3) 0.014(3)
C9 0.055(4) 0.061(4) 0.069(4) 0.001(3) 0.030(3) 0.002(3)
C11 0.062(4) 0.061(4) 0.052(4) 0.006(3) 0.019(3) 0.003(3)
C10 0.054(3) 0.061(4) 0.033(3) 0.009(2) 0.016(3) 0.004(3)
C23 0.052(3) 0.063(4) 0.039(3) 0.015(3) 0.019(2) 0.008(3)
C26 0.057(3) 0.060(4) 0.032(3) -0.001(3) 0.019(2) 0.007(3)
C25 0.061(4) 0.055(4) 0.054(3) -0.006(3) 0.026(3) -0.003(3)
C13 0.052(4) 0.085(5) 0.070(4) 0.003(4) 0.021(3) -0.016(4)
C24 0.076(4) 0.065(4) 0.068(4) 0.011(3) 0.041(4) 0.006(4)
C22 0.054(4) 0.085(5) 0.051(4) 0.015(3) 0.016(3) 0.006(3)
C14 0.061(4) 0.049(4) 0.078(4) 0.003(3) 0.024(3) -0.007(3)
C17 0.053(4) 0.077(5) 0.066(4) -0.001(3) 0.020(3) -0.001(3)
C20 0.057(4) 0.069(5) 0.073(5) -0.002(3) 0.021(3) -0.012(3)
C16 0.078(4) 0.056(4) 0.079(5) 0.009(4) 0.026(4) -0.008(4)
C18 0.078(5) 0.084(6) 0.053(4) -0.007(3) 0.022(4) -0.004(4)
C15 0.092(5) 0.095(7) 0.089(6) 0.033(5) 0.018(4) 0.016(5)
C21 0.064(4) 0.087(6) 0.095(5) -0.013(4) 0.042(4) -0.010(4)
C19 0.095(5) 0.061(5) 0.095(5) -0.023(4) 0.039(4) -0.006(4)

loop_
_atom_type_symbol
_atom_type_description
_atom_type_scat_dispersion_real
_atom_type_scat_dispersion_imag
_atom_type_scat_source
C C 0.0033 0.0016 'International Tables Vol C Tables 4.2.6.8 and 6.1.1.4'
H H 0.0000 0.0000 'International Tables Vol C Tables 4.2.6.8 and 6.1.1.4'
N N 0.0061 0.0033 'International Tables Vol C Tables 4.2.6.8 and 6.1.1.4'
O O 0.0106 0.0060 'International Tables Vol C Tables 4.2.6.8 and 6.1.1.4'
S S 0.1246 0.1234 'International Tables Vol C Tables 4.2.6.8 and 6.1.1.4'
W W -0.8490 6.8722 'International Tables Vol C Tables 4.2.6.8 and 6.1.1.4'

loop_
_geom_angle_atom_site_label_1
_geom_angle_atom_site_label_2
_geom_angle_atom_site_label_3
_geom_angle
O1 W1 O2 103.5(7)
O1 W1 S4 108.3(2)
O2 W1 S4 8.5(8)
O1 W1 S3 106.75(14)
O2 W1 S3 107.0(6)
S4 W1 S3 98.6(2)
O1 W1 S1 103.62(13)
O2 W1 S1 78.3(6)
S4 W1 S1 84.2(2)
S3 W1 S1 146.76(5)
O1 W1 S2 103.21(13)
O2 W1 S2 147.5(7)
S4 W1 S2 146.60(19)
S3 W1 S2 82.38(5)
S1 W1 S2 77.81(5)
C6 S2 W1 109.94(19)
C1 S1 W1 110.10(19)
C10 N1 C26 111.8(4)
C10 N1 C8 106.3(4)
C26 N1 C8 111.3(4)
C10 N1 C23 111.8(4)
C26 N1 C23 105.0(4)
C8 N1 C23 110.7(4)
C1 C6 C5 120.3(5)
C1 C6 S2 118.9(4)
C5 C6 S2 120.8(4)
C6 C1 C2 120.6(5)
C6 C1 S1 119.1(4)
C2 C1 S1 120.3(4)
C3 C4 C5 120.9(5)
C3 C4 C12 119.2(5)
C5 C4 C12 119.9(6)
C3 C2 C1 118.7(5)
C3 C2 C14 121.2(5)
C1 C2 C14 120.1(5)
C4 C5 C6 119.0(5)
C4 C5 C7 121.2(5)
C6 C5 C7 119.8(5)
C4 C3 C2 120.5(5)
C4 C3 C13 118.8(5)
C2 C3 C13 120.7(6)
C20 N2 C18 109.3(5)
C20 N2 C16 112.3(5)
C18 N2 C16 109.0(5)
C20 N2 C11 108.0(5)
C18 N2 C11 111.2(5)
C16 N2 C11 106.9(4)
C9 C8 N1 114.8(4)
C17 C11 N2 115.0(5)
C22 C10 N1 115.2(5)
C24 C23 N1 115.8(5)
N1 C26 C25 115.5(4)
N2 C20 C21 115.8(5)
N2 C16 C15 113.6(6)
C19 C18 N2 115.0(6)

loop_
_geom_bond_atom_site_label_1
_geom_bond_atom_site_label_2
_geom_bond_distance
C12 C4 1.518(8)
W1 O1 1.731(4)
W1 O2 1.771(18)
W1 S4 2.149(6)
W1 S3 2.2420(16)
W1 S1 2.4736(14)
W1 S2 2.4770(14)
S2 C6 1.766(5)
S1 C1 1.768(5)
N1 C10 1.506(7)
N1 C26 1.517(7)
N1 C8 1.522(6)
N1 C23 1.536(7)
C6 C1 1.395(7)
C6 C5 1.408(7)
C1 C2 1.414(7)
C4 C3 1.396(9)
C4 C5 1.399(8)
C2 C3 1.404(8)
C2 C14 1.520(8)
C5 C7 1.500(8)
C3 C13 1.517(7)
N2 C20 1.502(8)
N2 C18 1.518(8)
N2 C16 1.521(8)
N2 C11 1.539(7)
C8 C9 1.511(8)
C11 C17 1.481(8)
C10 C22 1.498(8)
C23 C24 1.500(8)
C26 C25 1.522(8)
C20 C21 1.504(9)
C16 C15 1.530(9)
C18 C19 1.517(9)
